data_7053078
loop_
_publ_author_name
'Casanova, Isabel'
'Sousa-Pedrares, Antonio'
'Viqueira, Joaquin'
'Dur\'an, Mar\'ia L.'
'Romero, Jaime'
'Sousa, Antonio'
'Garc\'ia-V\'azquez, Jos\'e A.'

_publ_section_title
;
 Electrochemical synthesis and structural characterization of homoleptic
 and heteroleptic cobalt, nickel, copper, zinc and cadmium compounds with
 the 2-hydroxy-1,4-naphthoquinone ligand
;
_journal_issue 8
_journal_name_full 'New Journal of Chemistry'
_journal_page_first 2303
_journal_paper_doi 10.1039/c3nj00227f
_journal_volume 37
_journal_year 2013
_chemical_formula_sum 'C21 H18 Co O9'
_chemical_formula_weight 473.28
_chemical_name_systematic
;
?
;
_space_group_IT_number 86
_symmetry_cell_setting tetragonal
_symmetry_space_group_name_Hall '-P 4bc'
_symmetry_space_group_name_H-M 'P 42/n :2'
_atom_sites_solution_hydrogens geom
_atom_sites_solution_primary direct
_atom_sites_solution_secondary difmap
_audit_creation_method SHELXL-97
_cell_angle_alpha 90.00
_cell_angle_beta 90.00
_cell_angle_gamma 90.00
_cell_formula_units_Z 8
_cell_length_a 13.6277(3)
_cell_length_b 13.6277(3)
_cell_length_c 21.4357(3)
_cell_measurement_temperature 293(2)
_cell_volume 3980.91(14)
_computing_cell_refinement 'BRUKER Smart'
_computing_data_collection 'BRUKER Smart'
_computing_data_reduction 'Bruker SAINT'
_computing_structure_refinement 'SHELXL-97 (Sheldrick, 1997)'
_computing_structure_solution 'SHELXS-97 (Sheldrick, 1990)'
_diffrn_ambient_temperature 293(2)
_diffrn_measured_fraction_theta_full 0.999
_diffrn_measured_fraction_theta_max 0.999
_diffrn_measurement_device_type 'Smart-CCD-1000 BRUKER'
_diffrn_measurement_method 'omega scans'
_diffrn_radiation_monochromator graphite
_diffrn_radiation_source 'fine-focus sealed tube'
_diffrn_radiation_type MoK\a
_diffrn_radiation_wavelength 0.71073
_diffrn_reflns_av_R_equivalents 0.1855
_diffrn_reflns_av_sigmaI/netI 0.1259
_diffrn_reflns_limit_h_max 17
_diffrn_reflns_limit_h_min -15
_diffrn_reflns_limit_k_max 16
_diffrn_reflns_limit_k_min -17
_diffrn_reflns_limit_l_max 26
_diffrn_reflns_limit_l_min -25
_diffrn_reflns_number 23149
_diffrn_reflns_theta_full 26.36
_diffrn_reflns_theta_max 26.36
_diffrn_reflns_theta_min 1.77
_exptl_absorpt_coefficient_mu 0.915
_exptl_absorpt_correction_T_max 0.9731
_exptl_absorpt_correction_T_min 0.8381
_exptl_absorpt_correction_type multi-scan
_exptl_absorpt_process_details
;
Sheldrick, G.M. SADABS: Program for absorption correction
using area detector data. University of G ttingen, Germany, 1996.
;
_exptl_crystal_colour Red
_exptl_crystal_density_diffrn 1.579
_exptl_crystal_density_method 'not measured'
_exptl_crystal_description Plate
_exptl_crystal_F_000 1944
_exptl_crystal_size_max 0.20
_exptl_crystal_size_mid 0.10
_exptl_crystal_size_min 0.03
_refine_diff_density_max 0.801
_refine_diff_density_min -0.723
_refine_diff_density_rms 0.096
_refine_ls_extinction_method none
_refine_ls_goodness_of_fit_ref 0.974
_refine_ls_hydrogen_treatment mixed
_refine_ls_matrix_type full
_refine_ls_number_parameters 296
_refine_ls_number_reflns 4055
_refine_ls_number_restraints 12
_refine_ls_restrained_S_all 0.975
_refine_ls_R_factor_all 0.1682
_refine_ls_R_factor_gt 0.0748
_refine_ls_shift/su_max 0.001
_refine_ls_shift/su_mean 0.000
_refine_ls_structure_factor_coef Fsqd
_refine_ls_weighting_details 'calc w=1/[\s^2^(Fo^2^)+(0.1040P)^2^+0.0000P] where P=(Fo^2^+2Fc^2^)/3'
_refine_ls_weighting_scheme calc
_refine_ls_wR_factor_gt 0.1693
_refine_ls_wR_factor_ref 0.2138
_reflns_number_gt 1971
_reflns_number_total 4055
_reflns_threshold_expression >2sigma(I)
_cod_data_source_file c3nj00227f.txt
_cod_data_source_block Compound1
_cod_depositor_comments
;
The following automatic conversions were performed:

'_symmetry_cell_setting' value 'Tetragonal' changed to 'tetragonal'
according to /home/saulius/struct/CIF-dictionaries/cif_core.dic
dictionary named 'cif_core.dic' version 2.4.2 from 2011-04-26.

Automatic conversion script
Id: cif_fix_values 1891 2012-01-12 08:04:46Z andrius 
;
_cod_original_sg_symbol_H-M 'P 4(2)/n'
_cod_database_code 7053078

loop_
_symmetry_equiv_pos_as_xyz
'x, y, z'
'-x+1/2, -y+1/2, z'
'-y, x+1/2, z+1/2'
'y+1/2, -x, z+1/2'
'-x, -y, -z'
'x-1/2, y-1/2, -z'
'y, -x-1/2, -z-1/2'
'-y-1/2, x, -z-1/2'

loop_
_atom_site_label
_atom_site_type_symbol
_atom_site_fract_x
_atom_site_fract_y
_atom_site_fract_z
_atom_site_U_iso_or_equiv
_atom_site_adp_type
_atom_site_occupancy
_atom_site_symmetry_multiplicity
_atom_site_calc_flag
_atom_site_refinement_flags
Co1 Co 0.88980(6) 0.11684(6) 0.66284(3) 0.0341(3) Uani 1 1 d .
O1 O 0.9128(3) 0.1250(3) 0.7636(2) 0.0515(12) Uani 1 1 d .
O2 O 0.7495(3) 0.1254(3) 0.69726(19) 0.0507(12) Uani 1 1 d .
O3 O 0.5714(4) 0.0973(4) 0.8829(2) 0.0630(14) Uani 1 1 d .
O4 O 0.8812(3) -0.0505(3) 0.6767(2) 0.0493(12) Uani 1 1 d .
O5 O 0.8631(4) 0.0657(3) 0.5772(2) 0.0564(13) Uani 1 1 d .
O6 O 0.8853(4) -0.2112(4) 0.4493(2) 0.0674(15) Uani 1 1 d .
O7 O 1.0415(4) 0.1084(4) 0.6539(2) 0.0565(13) Uani 1 1 d D
O8 O 0.8945(4) 0.2644(4) 0.6456(3) 0.0647(15) Uani 1 1 d D
C1 C 0.8347(5) 0.1270(4) 0.7929(3) 0.0406(15) Uani 1 1 d .
C2 C 0.7399(5) 0.1219(4) 0.7565(3) 0.0392(15) Uani 1 1 d .
C3 C 0.6542(5) 0.1143(5) 0.7890(3) 0.0472(18) Uani 1 1 d .
H3 H 0.5957 0.1108 0.7667 0.057 Uiso 1 1 calc R
C4 C 0.6498(5) 0.1114(5) 0.8546(3) 0.0424(17) Uani 1 1 d .
C5 C 0.7383(6) 0.1262(5) 0.9567(3) 0.0495(18) Uani 1 1 d .
H5 H 0.6789 0.1177 0.9773 0.059 Uiso 1 1 calc R
C6 C 0.8219(7) 0.1409(5) 0.9900(3) 0.060(2) Uani 1 1 d .
H6 H 0.8191 0.1427 1.0333 0.072 Uiso 1 1 calc R
C7 C 0.9110(6) 0.1530(6) 0.9603(4) 0.065(2) Uani 1 1 d .
H7 H 0.9674 0.1650 0.9835 0.078 Uiso 1 1 calc R
C8 C 0.9163(5) 0.1475(5) 0.8958(3) 0.0560(19) Uani 1 1 d .
H8 H 0.9763 0.1533 0.8755 0.067 Uiso 1 1 calc R
C9 C 0.8304(5) 0.1330(4) 0.8617(3) 0.0402(15) Uani 1 1 d .
C10 C 0.7415(5) 0.1239(4) 0.8924(3) 0.0401(15) Uani 1 1 d .
C11 C 0.8749(4) -0.0910(5) 0.6255(3) 0.0385(15) Uani 1 1 d .
C12 C 0.8699(5) -0.0269(5) 0.5682(3) 0.0388(15) Uani 1 1 d .
C13 C 0.8730(5) -0.0697(5) 0.5103(3) 0.0487(18) Uani 1 1 d .
H13 H 0.8712 -0.0297 0.4751 0.058 Uiso 1 1 calc R
C14 C 0.8789(5) -0.1727(6) 0.5022(3) 0.0489(17) Uani 1 1 d .
C15 C 0.8808(5) -0.3404(5) 0.5516(3) 0.0538(19) Uani 1 1 d .
H15 H 0.8831 -0.3681 0.5120 0.065 Uiso 1 1 calc R
C16 C 0.8810(5) -0.4004(5) 0.6035(4) 0.058(2) Uani 1 1 d .
H16 H 0.8827 -0.4682 0.5986 0.070 Uiso 1 1 calc R
C17 C 0.8789(5) -0.3611(5) 0.6613(4) 0.0550(19) Uani 1 1 d .
H17 H 0.8798 -0.4023 0.6959 0.066 Uiso 1 1 calc R
C18 C 0.8753(5) -0.2601(5) 0.6700(3) 0.0448(16) Uani 1 1 d .
H18 H 0.8727 -0.2341 0.7100 0.054 Uiso 1 1 calc R
C19 C 0.8756(4) -0.1983(5) 0.6187(3) 0.0400(15) Uani 1 1 d .
C20 C 0.8771(5) -0.2380(5) 0.5580(3) 0.0428(16) Uani 1 1 d .
H7A H 1.070(5) 0.137(5) 0.619(2) 0.064 Uiso 1 1 d D
H7B H 1.072(5) 0.048(3) 0.651(3) 0.064 Uiso 1 1 d D
H8A H 0.947(4) 0.306(4) 0.642(3) 0.064 Uiso 1 1 d D
H8B H 0.857(4) 0.313(4) 0.662(3) 0.064 Uiso 1 1 d D
O1S O 1.0663(7) 0.3555(6) 0.6335(4) 0.130(3) Uani 1 1 d D
C1S C 1.1325(14) 0.3453(11) 0.6924(9) 0.208(7) Uani 1 1 d DU
H1S1 H 1.1190 0.3983 0.7207 0.312 Uiso 1 1 calc R
H1S2 H 1.2002 0.3475 0.6802 0.312 Uiso 1 1 calc R
H1S3 H 1.1190 0.2839 0.7126 0.312 Uiso 1 1 calc R
H1S H 1.093(9) 0.313(10) 0.601(3) 0.312 Uiso 1 1 d D

loop_
_atom_site_aniso_label
_atom_site_aniso_U_11
_atom_site_aniso_U_22
_atom_site_aniso_U_33
_atom_site_aniso_U_23
_atom_site_aniso_U_13
_atom_site_aniso_U_12
Co1 0.0417(5) 0.0300(5) 0.0305(4) -0.0006(4) 0.0068(4) 0.0082(4)
O1 0.047(3) 0.064(3) 0.044(3) -0.006(2) 0.009(2) 0.003(3)
O2 0.057(3) 0.059(3) 0.036(3) 0.003(2) 0.004(2) 0.016(3)
O3 0.049(3) 0.077(4) 0.064(3) -0.014(3) 0.016(3) -0.024(3)
O4 0.060(3) 0.044(3) 0.044(3) 0.001(2) 0.004(2) 0.002(2)
O5 0.079(4) 0.042(3) 0.048(3) 0.002(2) 0.007(2) 0.011(3)
O6 0.099(4) 0.059(3) 0.045(3) -0.006(2) 0.008(3) -0.008(3)
O7 0.057(3) 0.050(3) 0.062(3) 0.002(3) 0.015(2) 0.011(3)
O8 0.068(4) 0.046(3) 0.080(4) 0.001(3) 0.022(3) 0.013(3)
C1 0.041(4) 0.039(4) 0.041(4) 0.003(3) 0.005(3) 0.008(3)
C2 0.045(4) 0.033(4) 0.039(4) -0.003(3) -0.002(3) 0.007(3)
C3 0.044(4) 0.051(4) 0.047(4) -0.002(3) -0.002(3) -0.004(4)
C4 0.039(4) 0.038(4) 0.050(4) -0.004(3) 0.010(3) -0.010(3)
C5 0.062(5) 0.046(4) 0.040(4) 0.001(3) 0.001(3) -0.006(4)
C6 0.077(6) 0.061(5) 0.042(4) -0.002(4) -0.002(4) 0.004(5)
C7 0.068(6) 0.077(6) 0.050(5) -0.001(4) -0.012(4) 0.005(5)
C8 0.044(4) 0.064(5) 0.060(5) -0.010(4) -0.004(4) 0.002(4)
C9 0.042(4) 0.036(4) 0.042(3) 0.000(3) 0.008(3) 0.002(3)
C10 0.041(4) 0.036(4) 0.043(4) 0.002(3) 0.003(3) -0.004(3)
C11 0.035(4) 0.045(4) 0.036(4) -0.001(3) 0.008(3) -0.003(3)
C12 0.040(4) 0.037(4) 0.039(4) 0.000(3) 0.000(3) 0.002(3)
C13 0.059(5) 0.041(4) 0.046(4) 0.006(3) 0.007(3) -0.004(4)
C14 0.052(4) 0.055(5) 0.040(4) -0.001(3) 0.009(3) -0.005(4)
C15 0.055(5) 0.048(4) 0.058(5) -0.011(4) 0.001(4) -0.009(4)
C16 0.066(5) 0.035(4) 0.074(6) -0.003(4) 0.005(4) -0.007(4)
C17 0.067(5) 0.034(4) 0.065(5) 0.011(4) 0.010(4) 0.000(4)
C18 0.040(4) 0.048(4) 0.046(4) 0.003(3) 0.001(3) 0.000(3)
C19 0.038(4) 0.040(4) 0.042(4) 0.002(3) 0.005(3) -0.004(3)
C20 0.035(4) 0.042(4) 0.052(4) -0.004(3) 0.006(3) -0.003(3)
O1S 0.150(8) 0.098(6) 0.141(7) -0.009(5) 0.020(6) -0.013(5)
C1S 0.256(17) 0.134(12) 0.233(16) 0.014(12) -0.039(15) -0.022(12)

loop_
_atom_type_symbol
_atom_type_description
_atom_type_scat_dispersion_real
_atom_type_scat_dispersion_imag
_atom_type_scat_source
C C 0.0033 0.0016 'International Tables Vol C Tables 4.2.6.8 and 6.1.1.4'
H H 0.0000 0.0000 'International Tables Vol C Tables 4.2.6.8 and 6.1.1.4'
O O 0.0106 0.0060 'International Tables Vol C Tables 4.2.6.8 and 6.1.1.4'
Co Co 0.3494 0.9721 'International Tables Vol C Tables 4.2.6.8 and 6.1.1.4'

loop_
_geom_angle_atom_site_label_1
_geom_angle_atom_site_label_2
_geom_angle_atom_site_label_3
_geom_angle
O5 Co1 O8 100.5(2)
O5 Co1 O2 100.39(19)
O8 Co1 O2 92.2(2)
O5 Co1 O7 94.4(2)
O8 Co1 O7 90.4(2)
O2 Co1 O7 164.24(18)
O5 Co1 O1 162.26(19)
O8 Co1 O1 97.1(2)
O2 Co1 O1 77.04(17)
O7 Co1 O1 87.21(18)
O5 Co1 O4 76.31(17)
O8 Co1 O4 176.8(2)
O2 Co1 O4 87.85(17)
O7 Co1 O4 90.44(18)
O1 Co1 O4 86.02(16)
C1 O1 Co1 112.3(4)
C2 O2 Co1 116.8(4)
C11 O4 Co1 109.4(4)
C12 O5 Co1 118.1(4)
O1 C1 C9 122.8(6)
O1 C1 C2 118.3(6)
C9 C1 C2 118.9(6)
O2 C2 C3 126.7(6)
O2 C2 C1 115.0(6)
C3 C2 C1 118.3(6)
C2 C3 C4 123.2(6)
O3 C4 C3 121.8(6)
O3 C4 C10 118.2(6)
C3 C4 C10 120.0(6)
C6 C5 C10 120.1(7)
C5 C6 C7 120.9(7)
C6 C7 C8 119.9(7)
C7 C8 C9 119.2(7)
C10 C9 C8 119.9(6)
C10 C9 C1 120.2(6)
C8 C9 C1 119.9(6)
C5 C10 C9 120.0(6)
C5 C10 C4 121.0(6)
C9 C10 C4 119.0(6)
O4 C11 C19 122.2(6)
O4 C11 C12 117.9(6)
C19 C11 C12 119.8(5)
O5 C12 C13 124.0(6)
O5 C12 C11 116.8(5)
C13 C12 C11 119.2(6)
C12 C13 C14 122.2(6)
O6 C14 C13 122.0(6)
O6 C14 C20 118.5(7)
C13 C14 C20 119.5(6)
C16 C15 C20 120.7(7)
C17 C16 C15 120.3(7)
C16 C17 C18 121.1(7)
C19 C18 C17 119.7(6)
C18 C19 C20 120.0(6)
C18 C19 C11 121.8(6)
C20 C19 C11 118.2(5)
C15 C20 C19 118.2(6)
C15 C20 C14 121.0(6)
C19 C20 C14 120.8(6)

loop_
_geom_bond_atom_site_label_1
_geom_bond_atom_site_label_2
_geom_bond_distance
Co1 O5 1.997(5)
Co1 O8 2.046(5)
Co1 O2 2.053(5)
Co1 O7 2.080(5)
Co1 O1 2.184(4)
Co1 O4 2.302(4)
O1 C1 1.237(7)
O2 C2 1.278(7)
O3 C4 1.243(7)
O4 C11 1.232(7)
O5 C12 1.279(7)
O6 C14 1.252(7)
C1 C9 1.479(9)
C1 C2 1.510(9)
C2 C3 1.363(9)
C3 C4 1.409(9)
C4 C10 1.499(9)
C5 C6 1.359(10)
C5 C10 1.381(8)
C6 C7 1.381(11)
C7 C8 1.387(10)
C8 C9 1.393(9)
C9 C10 1.384(8)
C11 C19 1.470(9)
C11 C12 1.509(8)
C12 C13 1.372(9)
C13 C14 1.417(10)
C14 C20 1.490(9)
C15 C16 1.382(9)
C15 C20 1.402(9)
C16 C17 1.350(9)
C17 C18 1.390(9)
C18 C19 1.384(8)
C19 C20 1.410(8)
O1S C1S 1.559(16)

loop_
_geom_hbond_atom_site_label_D
_geom_hbond_atom_site_label_H
_geom_hbond_atom_site_label_A
_geom_hbond_distance_DH
_geom_hbond_distance_HA
_geom_hbond_distance_DA
_geom_hbond_angle_DHA
_geom_hbond_site_symmetry_A
O7 H7A O6 0.92(2) 1.89(2) 2.803(7) 171(6) 5_756
O7 H7B O3 0.93(2) 1.81(3) 2.683(7) 156(6) 7_667
O8 H8A O1S 0.92(2) 1.77(3) 2.663(10) 165(7) .
O8 H8B O2 0.91(2) 1.84(3) 2.707(7) 159(7) 2_655
O1S H1S O6 0.97(2) 1.78(5) 2.730(9) 164(16) 5_756
